data_7234005
loop_
_publ_author_name
'Claude Niebel'
'Yeongin Kim'
'Christian Ruzie'
'Jolanta Karpinska'
'Basab Chattopadhyay'
'Guillaume Schweicher'
'Audrey Richard'
'Vincent Lemaur'
'Yoann Olivier'
'Jerome Cornil'
'Alan R. Kennedy'
'Ying Diao'
'Wen-Ya Lee'
'Stefan Mannsfeld'
'Zhenan Bao'
'Yves H. Geerts'

_publ_section_title
;
 Thienoacene dimers based on the thieno[3,2-b]thiophene moiety: synthesis,
 characterization and electronic properties
;
_journal_name_full 'Journal of Materials Chemistry C'
_journal_page_first 674
_journal_page_last 685
_journal_paper_doi 10.1039/C4TC02158D
_journal_volume 3
_journal_year 2015
_chemical_formula_sum 'C14 H8 S2'
_chemical_formula_weight 240.32
_space_group_IT_number 14
_space_group_name_Hall '-P 2ybc'
_space_group_name_H-M_alt 'P 1 21/c 1'
_symmetry_cell_setting monoclinic
_symmetry_space_group_name_H-M 'P 1 21/c 1'
_atom_sites_solution_hydrogens geom
_atom_sites_solution_primary direct
_atom_sites_solution_secondary difmap
_cell_angle_alpha 90.00
_cell_angle_beta 105.990(6)
_cell_angle_gamma 90.00
_cell_formula_units_Z 2
_cell_length_a 11.8095(7)
_cell_length_b 5.8538(3)
_cell_length_c 7.9599(5)
_cell_measurement_reflns_used 850
_cell_measurement_temperature 123(2)
_cell_measurement_theta_max 72.5600
_cell_measurement_theta_min 5.7690
_cell_volume 528.98(6)
_computing_structure_refinement 'SHELXL-97 (Sheldrick, 2008)'
_computing_structure_solution SHELXS-97
_diffrn_ambient_temperature 123(2)
_diffrn_measured_fraction_theta_full 0.995
_diffrn_measured_fraction_theta_max 0.970
_diffrn_measurement_device_type 'Oxford Diffraction Gemini S'
_diffrn_measurement_method 'omega scans'
_diffrn_radiation_monochromator graphite
_diffrn_radiation_source 'fine-focus sealed tube'
_diffrn_radiation_type CuK\a
_diffrn_radiation_wavelength 1.54180
_diffrn_reflns_av_R_equivalents 0.0227
_diffrn_reflns_av_sigmaI/netI 0.0330
_diffrn_reflns_limit_h_max 14
_diffrn_reflns_limit_h_min -14
_diffrn_reflns_limit_k_max 7
_diffrn_reflns_limit_k_min -5
_diffrn_reflns_limit_l_max 8
_diffrn_reflns_limit_l_min -9
_diffrn_reflns_number 1722
_diffrn_reflns_theta_full 70.00
_diffrn_reflns_theta_max 72.86
_diffrn_reflns_theta_min 3.89
_exptl_absorpt_coefficient_mu 4.236
_exptl_absorpt_correction_T_max 1.00000
_exptl_absorpt_correction_T_min 0.38506
_exptl_absorpt_correction_type multi-scan
_exptl_absorpt_process_details
;
CrysAlisPro, Agilent Technologies,
Version 1.171.36.32 (release 02-08-2013 CrysAlis171 .NET)
(compiled Aug  2 2013,16:46:58)
Empirical absorption correction using spherical harmonics,
 implemented in SCALE3 ABSPACK scaling algorithm.
;
_exptl_crystal_colour colourless
_exptl_crystal_density_diffrn 1.509
_exptl_crystal_density_method 'not measured'
_exptl_crystal_description 'fragment from large plate'
_exptl_crystal_F_000 248
_exptl_crystal_size_max 0.38
_exptl_crystal_size_mid 0.25
_exptl_crystal_size_min 0.04
_refine_diff_density_max 0.639
_refine_diff_density_min -0.310
_refine_diff_density_rms 0.081
_refine_ls_extinction_method none
_refine_ls_goodness_of_fit_ref 1.035
_refine_ls_hydrogen_treatment constr
_refine_ls_matrix_type full
_refine_ls_number_parameters 73
_refine_ls_number_reflns 1022
_refine_ls_number_restraints 0
_refine_ls_restrained_S_all 1.035
_refine_ls_R_factor_all 0.0467
_refine_ls_R_factor_gt 0.0439
_refine_ls_shift/su_max 0.000
_refine_ls_shift/su_mean 0.000
_refine_ls_structure_factor_coef Fsqd
_refine_ls_weighting_details 'calc w=1/[\s^2^(Fo^2^)+(0.0854P)^2^+0.1819P] where P=(Fo^2^+2Fc^2^)/3'
_refine_ls_weighting_scheme calc
_refine_ls_wR_factor_gt 0.1191
_refine_ls_wR_factor_ref 0.1244
_reflns_number_gt 933
_reflns_number_total 1022
_reflns_threshold_expression I>2\s(I)
_cod_data_source_file 1000002.cif
_cod_data_source_block PCOD1000002
_cod_depositor_comments
;
The following automatic conversions were performed:

data item '_symmetry_cell_setting' value 'MONOCLINIC' was changed to
'monoclinic' in accordance with the built-in table derived from the
CIF Core dictionary named 'cif_core.dic' version 2.4.5 last updated
on 2014-11-21.

Automatic conversion script
Id: cif_fix_values 6909 2019-04-08 15:41:33Z antanas 
;
_cod_original_cell_volume 528.98(5)
_cod_original_sg_symbol_H-M P21/c
_cod_database_code 7234005

loop_
_symmetry_equiv_pos_as_xyz
'x, y, z'
'-x, y+1/2, -z+1/2'
'-x, -y, -z'
'x, -y-1/2, z-1/2'

loop_
_atom_site_label
_atom_site_type_symbol
_atom_site_fract_x
_atom_site_fract_y
_atom_site_fract_z
_atom_site_U_iso_or_equiv
_atom_site_adp_type
_atom_site_occupancy
_atom_site_symmetry_multiplicity
_atom_site_calc_flag
_atom_site_refinement_flags
_atom_site_disorder_assembly
_atom_site_disorder_group
S1 S 0.42047(4) 0.21269(8) 0.85872(6) 0.0214(3) Uani 1 1 d . . .
C1 C 0.52488(18) 0.4063(3) 0.9725(3) 0.0193(5) Uani 1 1 d . . .
C2 C 0.30703(18) 0.3854(3) 0.8888(3) 0.0207(5) Uani 1 1 d . . .
C3 C 0.34889(18) 0.5884(3) 0.9827(2) 0.0197(5) Uani 1 1 d . . .
C4 C 0.2675(2) 0.7419(4) 1.0185(3) 0.0226(5) Uani 1 1 d . . .
H4 H 0.2938 0.8786 1.0815 0.027 Uiso 1 1 calc R . .
C5 C 0.14893(19) 0.6927(4) 0.9615(3) 0.0266(5) Uani 1 1 d . . .
H5 H 0.0936 0.7963 0.9861 0.032 Uiso 1 1 calc R . .
C6 C 0.10862(19) 0.4920(4) 0.8679(3) 0.0276(5) Uani 1 1 d . . .
H6 H 0.0265 0.4620 0.8295 0.033 Uiso 1 1 calc R . .
C7 C 0.18681(19) 0.3372(4) 0.8306(3) 0.0253(5) Uani 1 1 d . . .
H7 H 0.1594 0.2014 0.7670 0.030 Uiso 1 1 calc R . .

loop_
_atom_site_aniso_label
_atom_site_aniso_U_11
_atom_site_aniso_U_22
_atom_site_aniso_U_33
_atom_site_aniso_U_23
_atom_site_aniso_U_13
_atom_site_aniso_U_12
S1 0.0219(4) 0.0183(4) 0.0236(4) -0.00450(18) 0.0057(2) -0.00110(16)
C1 0.0236(10) 0.0184(10) 0.0165(10) 0.0003(8) 0.0067(8) -0.0028(8)
C2 0.0248(10) 0.0195(10) 0.0188(10) 0.0022(8) 0.0079(8) 0.0015(8)
C3 0.0245(10) 0.0201(10) 0.0153(9) 0.0034(8) 0.0069(8) -0.0012(8)
C4 0.0260(11) 0.0220(10) 0.0202(11) -0.0009(8) 0.0071(9) 0.0010(8)
C5 0.0251(11) 0.0301(12) 0.0270(12) 0.0031(9) 0.0112(9) 0.0060(9)
C6 0.0209(10) 0.0327(12) 0.0289(12) 0.0048(10) 0.0065(9) 0.0000(9)
C7 0.0258(11) 0.0254(11) 0.0234(11) 0.0024(9) 0.0045(9) -0.0033(9)

loop_
_atom_type_symbol
_atom_type_description
_atom_type_scat_dispersion_real
_atom_type_scat_dispersion_imag
_atom_type_scat_source
S S 0.3331 0.5567 'International Tables Vol C Tables 4.2.6.8 and 6.1.1.4'
C C 0.0181 0.0091 'International Tables Vol C Tables 4.2.6.8 and 6.1.1.4'
H H 0.0000 0.0000 'International Tables Vol C Tables 4.2.6.8 and 6.1.1.4'

loop_
_geom_angle_atom_site_label_1
_geom_angle_atom_site_label_2
_geom_angle_atom_site_label_3
_geom_angle
_geom_angle_site_symmetry_1
_geom_angle_site_symmetry_3
C1 S1 C2 90.68(10) . .
C1 C1 C3 114.3(2) 3_667 3_667
C1 C1 S1 112.6(2) 3_667 .
C3 C1 S1 133.17(16) 3_667 .
C7 C2 C3 121.3(2) . .
C7 C2 S1 125.85(17) . .
C3 C2 S1 112.84(16) . .
C4 C3 C2 119.04(19) . .
C4 C3 C1 131.3(2) . 3_667
C2 C3 C1 109.66(18) . 3_667
C5 C4 C3 119.4(2) . .
C5 C4 H4 120.3 . .
C3 C4 H4 120.3 . .
C4 C5 C6 121.0(2) . .
C4 C5 H5 119.5 . .
C6 C5 H5 119.5 . .
C7 C6 C5 120.9(2) . .
C7 C6 H6 119.5 . .
C5 C6 H6 119.5 . .
C6 C7 C2 118.3(2) . .
C6 C7 H7 120.8 . .
C2 C7 H7 120.8 . .

loop_
_geom_bond_atom_site_label_1
_geom_bond_atom_site_label_2
_geom_bond_distance
_geom_bond_site_symmetry_2
S1 C1 1.735(2) .
S1 C2 1.747(2) .
C1 C1 1.372(4) 3_667
C1 C3 1.434(3) 3_667
C2 C7 1.396(3) .
C2 C3 1.418(3) .
C3 C4 1.401(3) .
C3 C1 1.434(3) 3_667
C4 C5 1.378(3) .
C4 H4 0.9500 .
C5 C6 1.403(3) .
C5 H5 0.9500 .
C6 C7 1.383(3) .
C6 H6 0.9500 .
C7 H7 0.9500 .

loop_
_geom_torsion_atom_site_label_1
_geom_torsion_atom_site_label_2
_geom_torsion_atom_site_label_3
_geom_torsion_atom_site_label_4
_geom_torsion
_geom_torsion_site_symmetry_1
_geom_torsion_site_symmetry_2
_geom_torsion_site_symmetry_3
_geom_torsion_site_symmetry_4
C2 S1 C1 C1 -0.9(2) . . . 3_667
C2 S1 C1 C3 -179.6(2) . . . 3_667
C1 S1 C2 C7 -179.0(2) . . . .
C1 S1 C2 C3 0.62(16) . . . .
C7 C2 C3 C4 0.5(3) . . . .
S1 C2 C3 C4 -179.14(15) . . . .
C7 C2 C3 C1 179.51(18) . . . 3_667
S1 C2 C3 C1 -0.2(2) . . . 3_667
C2 C3 C4 C5 -0.2(3) . . . .
C1 C3 C4 C5 -178.9(2) 3_667 . . .
C3 C4 C5 C6 -0.2(3) . . . .
C4 C5 C6 C7 0.3(3) . . . .
C5 C6 C7 C2 0.1(3) . . . .
C3 C2 C7 C6 -0.5(3) . . . .
S1 C2 C7 C6 179.13(16) . . . .
